data_1536808
loop_
_publ_author_name
'Yang, W.-B.'
'Lu, C.-Z.'
'Lin, X.'
'Zhuang, H.-H.'

_publ_section_title
;
 Syntheses, structures and magnetic properties of three new extended
 iron-containing heteropolytungstates
;
_journal_name_full 'Zeitschrift fuer Anorganische und Allgemeine Chemie'
_journal_page_first 2046
_journal_page_last 2052
_journal_volume 629
_journal_year 2003
_chemical_formula_sum 'Fe2.5 H78 Na5 O80 W12'
_chemical_name_systematic
;
Na5 ((Fe (H2 O)3)2 (Fe (H2 O)4)0.5 (H2 W12 O42)) (H2 O)30
;
_space_group_IT_number 2
_symmetry_space_group_name_Hall '-P 1'
_symmetry_space_group_name_H-M 'P -1'
_cell_angle_alpha 68.33
_cell_angle_beta 71.33
_cell_angle_gamma 71.44
_cell_formula_units_Z 1
_cell_length_a 12.121
_cell_length_b 12.426
_cell_length_c 13.247
_cell_volume 1710.657
_citation_journal_id_ASTM ZAACAB
_cod_data_source_file Yang_ZAACAB_2003_659.cif
_cod_data_source_block H78Fe2.5Na5O80W12
_cod_original_formula_sum 'H78 Fe2.5 Na5 O80 W12'
_cod_database_code 1536808

loop_
_symmetry_equiv_pos_as_xyz
x,y,z
-x,-y,-z

loop_
_atom_site_label
_atom_site_type_symbol
_atom_site_fract_x
_atom_site_fract_y
_atom_site_fract_z
_atom_site_occupancy
_atom_site_U_iso_or_equiv
O2 O-2 0.1344 0.8658 -0.6108 1 0.0
O7 O-2 0.3166 0.1732 -0.6916 1 0.0
W1 W+6 0.30519 0.76991 -0.56898 1 0.0
W5 W+6 0.08252 0.98943 -0.72478 1 0.0
O32 O-2 0.2327 0.6377 -0.7835 1 0.0
O38 O-2 0.6902 0.5759 -0.7595 1 0.0
O31 O-2 0.0299 0.6583 -0.5612 1 0.0
O1 O-2 0.2189 0.7221 -0.4209 1 0.0
Na3 Na+1 0.2422 0.813 -0.9588 1 0.0
O5 O-2 0.4509 0.7317 -0.5449 1 0.0
O23 O-2 0.6996 0.6594 -0.4896 1 0.0
O9 O-2 0.4221 0.0754 -0.8698 1 0.0
O6 O-2 0.3086 0.6506 -0.6115 1 0.0
O20 O-2 0.1529 0.943 -0.8413 1 0.0
O15 O-2 -0.1927 0.3542 -0.8147 1 0.0
Na1 Na+1 0.5 0.5 0 1 0.0
Na2 Na+1 0.0387 0.5893 -0.7132 1 0.0
O26 O-2 0.325 0.1 -0.0533 1 0.0
O19 O-2 -0.0643 0.9379 -0.6869 1 0.0
O28 O-2 0.061 0.5692 -0.8887 1 0.0
O35 O-2 0.5688 0.5813 -0.1982 1 0.0
O27 O-2 0.3057 0.9124 -0.1533 1 0.0
O34 O-2 0.5864 0.6328 -0.9642 1 0.0
W2 W+6 0.37053 0.02782 -0.72586 1 0.0
Fe1 Fe+2 0.58546 0.81779 -0.56925 1 0.0
O21 O-2 -0.2948 0.9113 -0.5729 1 0.0
O16 O-2 -0.0527 0.0691 -0.5913 1 0.0
O14 O-2 0.1159 0.1509 -0.5382 1 0.0
O37 O-2 0.1378 0.295 -0.016 1 0.0
O36 O-2 0.3054 0.6372 -0.0209 1 0.0
O39 O-2 0.5075 0.4676 -0.6468 1 0.0
W4 W+6 -0.13349 0.23462 -0.71636 1 0.0
W6 W+6 -0.18986 0.96967 -0.5584 1 0.0
O13 O-2 0.1491 0.3778 -0.6562 1 0.0
O3 O-2 0.28 0.9461 -0.5457 1 0.0
W3 W+6 0.15661 0.2662 -0.71098 1 0.0
O22 O-2 0.4907 0.8354 -0.4069 1 0.0
O25 O-2 0.421 0.835 -0.923 1 0.0
O10 O-2 0.5017 0.9794 -0.674 1 0.0
Fe2 Fe+2 0.5 0 0 0.5 0.0
O4 O-2 0.3553 0.8773 -0.7183 1 0.0
O11 O-2 -0.0056 0.2895 -0.7042 1 0.0
O18 O-2 -0.2353 0.1336 -0.6771 1 0.0
O33 O-2 -0.1402 0.5155 -0.6047 1 0.0
O17 O-2 -0.0167 0.1467 -0.8063 1 0.0
O8 O-2 0.1809 0.0871 -0.7309 1 0.0
O30 O-2 0.0466 0.8807 -0.0001 1 0.0
O12 O-2 0.2026 0.3312 -0.8538 1 0.0
O29 O-2 -0.0808 0.7843 -0.7849 1 0.0
O24 O-2 0.6835 0.7771 -0.7241 1 0.0
